data_7032668
loop_
_publ_author_name
'Catalano, Vincent J.'
'L\'opez-de-Luzuriaga, Jos\'e M'
'Monge, Miguel'
'Olmos, M. Elena'
'Pascual, David'

_publ_section_title
;
 Copper(i)-assisted red-shifted phosphorescence in Au(i)Cu(i)
 heteropolynuclear complexes.
;
_journal_issue 43
_journal_name_full 'Dalton transactions (Cambridge, England : 2003)'
_journal_page_first 16486
_journal_page_last 16497
_journal_paper_doi 10.1039/c4dt02154a
_journal_volume 43
_journal_year 2014
_chemical_formula_sum 'C50.5 H29 Au2 B Cl5 Cu F10 N3 P2'
_chemical_formula_weight 1575.24
_chemical_name_common 4
_space_group_crystal_system triclinic
_space_group_IT_number 2
_space_group_name_Hall '-P 1'
_space_group_name_H-M_alt 'P -1'
_symmetry_space_group_name_Hall '-P 1'
_symmetry_space_group_name_H-M 'P -1'
_atom_sites_solution_hydrogens geom
_audit_creation_method SHELXL-2014
_cell_angle_alpha 80.5590(10)
_cell_angle_beta 86.5160(10)
_cell_angle_gamma 88.4640(10)
_cell_formula_units_Z 2
_cell_length_a 8.6930(3)
_cell_length_b 14.8328(5)
_cell_length_c 20.3022(6)
_cell_measurement_reflns_used 9679
_cell_measurement_temperature 100(2)
_cell_measurement_theta_max 32.34
_cell_measurement_theta_min 2.35
_cell_volume 2577.19(15)
_computing_cell_refinement 'Bruker SAINT'
_computing_data_collection 'Bruker APEX2'
_computing_data_reduction 'Bruker SAINT'
_computing_molecular_graphics 'Bruker SHELXTL'
_computing_publication_material 'Bruker SHELXTL'
_computing_structure_refinement 'SHELXL-2014 (Sheldrick, 2014)'
_computing_structure_solution 'SHELXS-97 (Sheldrick, 2008)'
_diffrn_ambient_temperature 100(2)
_diffrn_measured_fraction_theta_full 0.999
_diffrn_measured_fraction_theta_max 0.998
_diffrn_measurement_device_type 'Bruker APEX-II CCD'
_diffrn_measurement_method '\f and \w scans'
_diffrn_radiation_type MoK\a
_diffrn_radiation_wavelength 0.71073
_diffrn_reflns_av_R_equivalents 0.0214
_diffrn_reflns_av_unetI/netI 0.0174
_diffrn_reflns_Laue_measured_fraction_full 0.999
_diffrn_reflns_Laue_measured_fraction_max 0.998
_diffrn_reflns_limit_h_max 12
_diffrn_reflns_limit_h_min -12
_diffrn_reflns_limit_k_max 21
_diffrn_reflns_limit_k_min -21
_diffrn_reflns_limit_l_max 28
_diffrn_reflns_limit_l_min -28
_diffrn_reflns_number 65604
_diffrn_reflns_point_group_measured_fraction_full 0.999
_diffrn_reflns_point_group_measured_fraction_max 0.998
_diffrn_reflns_theta_full 25.242
_diffrn_reflns_theta_max 30.508
_diffrn_reflns_theta_min 1.392
_exptl_absorpt_coefficient_mu 6.485
_exptl_absorpt_correction_T_max 0.593
_exptl_absorpt_correction_T_min 0.246
_exptl_absorpt_correction_type multi-scan
_exptl_absorpt_process_details SADABS
_exptl_crystal_colour yellow
_exptl_crystal_density_diffrn 2.030
_exptl_crystal_description rod
_exptl_crystal_F_000 1500
_exptl_crystal_size_max 0.300
_exptl_crystal_size_mid 0.200
_exptl_crystal_size_min 0.090
_refine_diff_density_max 0.699
_refine_diff_density_min -0.809
_refine_diff_density_rms 0.078
_refine_ls_extinction_coef 0.00002(3)
_refine_ls_extinction_expression Fc^*^=kFc[1+0.001xFc^2^\l^3^/sin(2\q)]^-1/4^
_refine_ls_extinction_method SHELXL
_refine_ls_goodness_of_fit_ref 1.028
_refine_ls_hydrogen_treatment constr
_refine_ls_matrix_type full
_refine_ls_number_parameters 687
_refine_ls_number_reflns 15695
_refine_ls_number_restraints 0
_refine_ls_restrained_S_all 1.028
_refine_ls_R_factor_all 0.0190
_refine_ls_R_factor_gt 0.0159
_refine_ls_shift/su_max 0.012
_refine_ls_shift/su_mean 0.000
_refine_ls_structure_factor_coef Fsqd
_refine_ls_weighting_details 'w=1/[\s^2^(Fo^2^)+(0.0150P)^2^+1.8687P] where P=(Fo^2^+2Fc^2^)/3'
_refine_ls_weighting_scheme calc
_refine_ls_wR_factor_gt 0.0362
_refine_ls_wR_factor_ref 0.0369
_reflns_Friedel_coverage 0.000
_reflns_number_gt 14411
_reflns_number_total 15695
_reflns_threshold_expression 'I > 2\s(I)'
_cod_data_source_file c4dt02154a2.cif
_cod_data_source_block cat16_0m
_cod_depositor_comments 'Adding full bibliography for 7032665--7032668.cif.'
_cod_original_formula_sum 'C50.50 H29 Au2 B Cl5 Cu F10 N3 P2'
_cod_database_code 7032668
_shelx_space_group_comment
; 
The symmetry employed for this shelxl refinement is uniquely defined 
by the following loop, which should always be used as a source of 
symmetry information in preference to the above space-group names. 
They are only intended as comments. 
;
_shelx_estimated_absorpt_t_min 0.246
_shelx_estimated_absorpt_t_max 0.593
_shelxl_version_number 2014-3

loop_
_space_group_symop_operation_xyz
'x, y, z'
'-x, -y, -z'

loop_
_atom_site_label
_atom_site_type_symbol
_atom_site_fract_x
_atom_site_fract_y
_atom_site_fract_z
_atom_site_U_iso_or_equiv
_atom_site_adp_type
_atom_site_occupancy
_atom_site_site_symmetry_order
_atom_site_calc_flag
_atom_site_refinement_flags_posn
_atom_site_refinement_flags_adp
_atom_site_refinement_flags_occupancy
_atom_site_disorder_assembly
_atom_site_disorder_group
Au1 Au 0.70810(2) 0.52987(2) 0.64592(2) 0.01656(2) Uani 1 1 d . . . . .
Au2 Au 0.49208(2) 0.90458(2) 0.67556(2) 0.01437(2) Uani 1 1 d . . . . .
Cu1 Cu 0.66687(2) 0.71126(2) 0.76980(2) 0.01680(4) Uani 1 1 d . . . . .
P1 P 0.79397(5) 0.48125(3) 0.74977(2) 0.01513(8) Uani 1 1 d . . . . .
P2 P 0.56253(5) 0.92748(3) 0.77801(2) 0.01234(7) Uani 1 1 d . . . . .
N1 N 0.60343(16) 0.58022(10) 0.82316(7) 0.0148(3) Uani 1 1 d . . . . .
N2 N 0.52498(15) 0.75371(9) 0.83899(7) 0.0128(2) Uani 1 1 d . . . . .
N3 N 0.79612(18) 0.73449(10) 0.69282(8) 0.0201(3) Uani 1 1 d . . . . .
Cl1 Cl 0.84987(5) 0.64404(3) 0.36739(2) 0.02699(9) Uani 1 1 d . . . . .
Cl2 Cl 0.25320(5) 0.66097(3) 0.45700(2) 0.02162(8) Uani 1 1 d . . . . .
Cl3 Cl 0.72064(5) 0.85985(3) 0.41482(2) 0.02053(8) Uani 1 1 d . . . . .
Cl4 Cl 0.10631(5) 0.90979(3) 0.45254(2) 0.02154(8) Uani 1 1 d . . . . .
F1 F 0.89742(12) 0.57349(8) 0.50698(6) 0.0254(2) Uani 1 1 d . . . . .
F2 F 0.51716(13) 0.67946(8) 0.35778(5) 0.0246(2) Uani 1 1 d . . . . .
F3 F 0.37709(13) 0.59090(8) 0.58573(5) 0.0243(2) Uani 1 1 d . . . . .
F4 F 0.71924(12) 0.87515(8) 0.55546(5) 0.0231(2) Uani 1 1 d . . . . .
F5 F 0.39658(12) 0.87618(8) 0.37852(5) 0.0207(2) Uani 1 1 d . . . . .
F6 F 0.18229(12) 0.91389(8) 0.59033(5) 0.0223(2) Uani 1 1 d . . . . .
B1 B 0.1608(2) 0.28643(14) 0.00421(10) 0.0198(4) Uani 1 1 d . . . . .
F7 F 0.28325(18) 0.22805(11) -0.00630(9) 0.0562(4) Uani 1 1 d . . . . .
F8 F 0.13833(18) 0.34683(11) -0.05395(7) 0.0475(4) Uani 1 1 d . . . . .
F9 F 0.02786(14) 0.23688(9) 0.02352(7) 0.0365(3) Uani 1 1 d . . . . .
F10 F 0.19941(17) 0.33339(9) 0.05416(6) 0.0378(3) Uani 1 1 d . . . . .
C1 C 0.6406(2) 0.57963(11) 0.55149(8) 0.0172(3) Uani 1 1 d . . . . .
C2 C 0.74674(19) 0.59314(12) 0.49701(9) 0.0177(3) Uani 1 1 d . . . . .
C3 C 0.7099(2) 0.62641(12) 0.43174(9) 0.0182(3) Uani 1 1 d . . . . .
C4 C 0.5569(2) 0.64706(12) 0.42009(8) 0.0174(3) Uani 1 1 d . . . . .
C5 C 0.44394(19) 0.63585(11) 0.47204(8) 0.0160(3) Uani 1 1 d . . . . .
C6 C 0.4900(2) 0.60238(11) 0.53587(8) 0.0170(3) Uani 1 1 d . . . . .
C7 C 0.64441(19) 0.49488(12) 0.81547(8) 0.0163(3) Uani 1 1 d . . . . .
C8 C 0.5741(2) 0.41786(12) 0.85432(9) 0.0210(3) Uani 1 1 d . . . . .
H8A H 0.6040 0.3581 0.8470 0.025 Uiso 1 1 calc R U . . .
C9 C 0.4618(2) 0.42988(13) 0.90296(10) 0.0227(4) Uani 1 1 d . . . . .
H9A H 0.4120 0.3785 0.9287 0.027 Uiso 1 1 calc R U . . .
C10 C 0.4213(2) 0.51845(12) 0.91432(9) 0.0189(3) Uani 1 1 d . . . . .
C11 C 0.49661(18) 0.59201(11) 0.87280(8) 0.0153(3) Uani 1 1 d . . . . .
C12 C 0.45976(18) 0.68426(11) 0.88310(8) 0.0141(3) Uani 1 1 d . . . . .
C13 C 0.35439(19) 0.69930(12) 0.93590(8) 0.0160(3) Uani 1 1 d . . . . .
C14 C 0.32364(19) 0.79010(12) 0.94429(8) 0.0175(3) Uani 1 1 d . . . . .
H14A H 0.2570 0.8032 0.9805 0.021 Uiso 1 1 calc R U . . .
C15 C 0.39063(19) 0.86042(12) 0.89975(8) 0.0161(3) Uani 1 1 d . . . . .
H15A H 0.3701 0.9222 0.9049 0.019 Uiso 1 1 calc R U . . .
C16 C 0.48930(18) 0.83976(11) 0.84677(8) 0.0134(3) Uani 1 1 d . . . . .
C17 C 0.3097(2) 0.53650(13) 0.96603(9) 0.0222(4) Uani 1 1 d . . . . .
H17A H 0.2569 0.4871 0.9929 0.027 Uiso 1 1 calc R U . . .
C18 C 0.2791(2) 0.62305(13) 0.97683(9) 0.0201(3) Uani 1 1 d . . . . .
H18A H 0.2068 0.6335 1.0119 0.024 Uiso 1 1 calc R U . . .
C19 C 0.4518(2) 0.89137(11) 0.57893(8) 0.0166(3) Uani 1 1 d . . . . .
C20 C 0.57428(19) 0.87973(11) 0.53398(8) 0.0167(3) Uani 1 1 d . . . . .
C21 C 0.56084(19) 0.87360(11) 0.46689(8) 0.0157(3) Uani 1 1 d . . . . .
C22 C 0.4142(2) 0.88130(11) 0.44286(8) 0.0159(3) Uani 1 1 d . . . . .
C23 C 0.28623(19) 0.89567(11) 0.48436(8) 0.0154(3) Uani 1 1 d . . . . .
C24 C 0.30938(19) 0.89973(11) 0.55114(8) 0.0160(3) Uani 1 1 d . . . . .
C25 C 0.8506(2) 0.36185(12) 0.76861(8) 0.0172(3) Uani 1 1 d . . . . .
C26 C 0.7989(2) 0.30106(12) 0.72940(9) 0.0212(3) Uani 1 1 d . . . . .
H26A H 0.7411 0.3231 0.6916 0.025 Uiso 1 1 calc R U . . .
C27 C 0.8323(2) 0.20805(13) 0.74584(10) 0.0258(4) Uani 1 1 d . . . . .
H27A H 0.7977 0.1665 0.7192 0.031 Uiso 1 1 calc R U . . .
C28 C 0.9162(2) 0.17615(13) 0.80117(11) 0.0265(4) Uani 1 1 d . . . . .
H28A H 0.9382 0.1126 0.8125 0.032 Uiso 1 1 calc R U . . .
C29 C 0.9684(2) 0.23665(13) 0.84012(10) 0.0259(4) Uani 1 1 d . . . . .
H29A H 1.0258 0.2143 0.8779 0.031 Uiso 1 1 calc R U . . .
C30 C 0.9367(2) 0.32954(12) 0.82387(9) 0.0212(3) Uani 1 1 d . . . . .
H30A H 0.9734 0.3710 0.8501 0.025 Uiso 1 1 calc R U . . .
C31 C 0.95538(19) 0.54766(11) 0.76679(8) 0.0160(3) Uani 1 1 d . . . . .
C32 C 1.0759(2) 0.56120(13) 0.71731(9) 0.0228(4) Uani 1 1 d . . . . .
H32A H 1.0771 0.5298 0.6801 0.027 Uiso 1 1 calc R U . . .
C33 C 1.1938(2) 0.62074(15) 0.72272(10) 0.0276(4) Uani 1 1 d . . . . .
H33A H 1.2767 0.6289 0.6897 0.033 Uiso 1 1 calc R U . . .
C34 C 1.1902(2) 0.66811(15) 0.77625(10) 0.0259(4) Uani 1 1 d . . . . .
H34A H 1.2676 0.7113 0.7785 0.031 Uiso 1 1 calc R U . . .
C35 C 1.0741(2) 0.65267(13) 0.82651(9) 0.0221(4) Uani 1 1 d . . . . .
H35A H 1.0739 0.6840 0.8637 0.027 Uiso 1 1 calc R U . . .
C36 C 0.9577(2) 0.59124(12) 0.82256(8) 0.0176(3) Uani 1 1 d . . . . .
H36A H 0.8802 0.5791 0.8578 0.021 Uiso 1 1 calc R U . . .
C37 C 0.49913(18) 1.03538(11) 0.80220(8) 0.0152(3) Uani 1 1 d . . . . .
C38 C 0.3997(2) 1.09178(12) 0.76190(9) 0.0182(3) Uani 1 1 d . . . . .
H38A H 0.3690 1.0743 0.7217 0.022 Uiso 1 1 calc R U . . .
C39 C 0.3449(2) 1.17378(13) 0.78031(10) 0.0250(4) Uani 1 1 d . . . . .
H39A H 0.2787 1.2127 0.7523 0.030 Uiso 1 1 calc R U . . .
C40 C 0.3873(2) 1.19831(13) 0.83938(11) 0.0274(4) Uani 1 1 d . . . . .
H40A H 0.3471 1.2532 0.8527 0.033 Uiso 1 1 calc R U . . .
C41 C 0.4884(2) 1.14304(14) 0.87956(11) 0.0272(4) Uani 1 1 d . . . . .
H41A H 0.5178 1.1604 0.9199 0.033 Uiso 1 1 calc R U . . .
C42 C 0.5462(2) 1.06264(13) 0.86048(9) 0.0218(3) Uani 1 1 d . . . . .
H42A H 0.6179 1.0259 0.8871 0.026 Uiso 1 1 calc R U . . .
C43 C 0.76993(18) 0.92358(11) 0.78221(8) 0.0133(3) Uani 1 1 d . . . . .
C44 C 0.8566(2) 0.95985(12) 0.72396(8) 0.0175(3) Uani 1 1 d . . . . .
H44A H 0.8064 0.9825 0.6842 0.021 Uiso 1 1 calc R U . . .
C45 C 1.0162(2) 0.96268(13) 0.72444(9) 0.0217(4) Uani 1 1 d . . . . .
H45A H 1.0754 0.9875 0.6851 0.026 Uiso 1 1 calc R U . . .
C46 C 1.0886(2) 0.92897(13) 0.78274(10) 0.0232(4) Uani 1 1 d . . . . .
H46A H 1.1977 0.9306 0.7831 0.028 Uiso 1 1 calc R U . . .
C47 C 1.0032(2) 0.89291(13) 0.84056(10) 0.0236(4) Uani 1 1 d . . . . .
H47A H 1.0540 0.8700 0.8802 0.028 Uiso 1 1 calc R U . . .
C48 C 0.84316(19) 0.89013(12) 0.84075(9) 0.0178(3) Uani 1 1 d . . . . .
H48A H 0.7845 0.8657 0.8804 0.021 Uiso 1 1 calc R U . . .
C49 C 0.8799(2) 0.73654(12) 0.64715(9) 0.0216(3) Uani 1 1 d . . . . .
C50 C 0.9861(3) 0.73589(15) 0.58890(11) 0.0321(5) Uani 1 1 d . . . . .
H50A H 0.9915 0.6744 0.5770 0.048 Uiso 1 1 calc R U . . .
H50B H 1.0887 0.7533 0.5993 0.048 Uiso 1 1 calc R U . . .
H50C H 0.9494 0.7795 0.5512 0.048 Uiso 1 1 calc R U . . .
C1S C 0.9730(7) 0.9606(3) 0.0262(3) 0.0449(12) Uani 0.5 1 d . . P . .
Cl1S Cl 0.8407(3) 0.99268(16) 0.00322(13) 0.0624(6) Uani 0.5 1 d . . P A .
Cl2S Cl 0.8312(3) 1.02763(12) -0.01779(10) 0.0415(4) Uani 0.5 1 d . . P A -2

loop_
_atom_site_aniso_label
_atom_site_aniso_U_11
_atom_site_aniso_U_22
_atom_site_aniso_U_33
_atom_site_aniso_U_23
_atom_site_aniso_U_13
_atom_site_aniso_U_12
Au1 0.02059(3) 0.01555(3) 0.01439(3) -0.00360(2) -0.00379(2) -0.00217(2)
Au2 0.01678(3) 0.01566(3) 0.01149(3) -0.00349(2) -0.00347(2) -0.00157(2)
Cu1 0.01587(9) 0.02076(10) 0.01391(9) -0.00439(8) 0.00301(7) -0.00189(8)
P1 0.01792(19) 0.01456(18) 0.01400(18) -0.00502(15) -0.00213(15) -0.00102(15)
P2 0.01156(17) 0.01440(18) 0.01151(17) -0.00319(14) -0.00130(13) -0.00043(14)
N1 0.0134(6) 0.0170(6) 0.0143(6) -0.0030(5) -0.0018(5) -0.0009(5)
N2 0.0105(6) 0.0160(6) 0.0125(6) -0.0033(5) -0.0017(5) -0.0014(5)
N3 0.0242(7) 0.0160(7) 0.0197(7) -0.0034(5) 0.0032(6) -0.0002(6)
Cl1 0.0257(2) 0.0289(2) 0.0242(2) -0.00265(17) 0.01002(17) 0.00223(17)
Cl2 0.01658(18) 0.0262(2) 0.0229(2) -0.00596(16) -0.00287(15) 0.00050(15)
Cl3 0.01862(18) 0.0247(2) 0.01847(18) -0.00452(15) 0.00085(14) -0.00186(15)
Cl4 0.01696(18) 0.0300(2) 0.01730(18) -0.00097(16) -0.00484(14) -0.00352(16)
F1 0.0165(5) 0.0281(6) 0.0312(6) -0.0031(5) -0.0034(4) 0.0025(4)
F2 0.0271(6) 0.0320(6) 0.0138(5) -0.0006(4) -0.0025(4) 0.0004(5)
F3 0.0233(5) 0.0323(6) 0.0165(5) -0.0039(4) 0.0050(4) -0.0029(4)
F4 0.0173(5) 0.0328(6) 0.0197(5) -0.0037(4) -0.0073(4) -0.0005(4)
F5 0.0227(5) 0.0293(6) 0.0110(4) -0.0043(4) -0.0026(4) -0.0056(4)
F6 0.0197(5) 0.0311(6) 0.0180(5) -0.0100(4) 0.0011(4) -0.0006(4)
B1 0.0213(9) 0.0216(9) 0.0158(8) -0.0022(7) 0.0038(7) -0.0041(7)
F7 0.0412(8) 0.0511(9) 0.0765(12) -0.0226(8) 0.0236(8) 0.0102(7)
F8 0.0551(9) 0.0547(9) 0.0281(7) 0.0179(6) -0.0210(6) -0.0304(7)
F9 0.0267(6) 0.0362(7) 0.0420(7) 0.0065(6) 0.0040(5) -0.0125(5)
F10 0.0555(9) 0.0378(7) 0.0219(6) -0.0091(5) -0.0039(6) -0.0073(6)
C1 0.0221(8) 0.0145(7) 0.0161(7) -0.0048(6) -0.0030(6) -0.0028(6)
C2 0.0161(7) 0.0159(7) 0.0218(8) -0.0052(6) -0.0018(6) 0.0001(6)
C3 0.0206(8) 0.0168(7) 0.0168(8) -0.0032(6) 0.0038(6) -0.0008(6)
C4 0.0219(8) 0.0174(7) 0.0132(7) -0.0031(6) -0.0010(6) -0.0025(6)
C5 0.0153(7) 0.0160(7) 0.0179(7) -0.0064(6) -0.0024(6) -0.0008(6)
C6 0.0215(8) 0.0160(7) 0.0141(7) -0.0051(6) 0.0015(6) -0.0032(6)
C7 0.0160(7) 0.0171(7) 0.0165(7) -0.0039(6) -0.0029(6) -0.0011(6)
C8 0.0207(8) 0.0154(8) 0.0264(9) -0.0027(7) 0.0009(7) -0.0028(6)
C9 0.0215(9) 0.0190(8) 0.0262(9) 0.0003(7) 0.0010(7) -0.0036(7)
C10 0.0157(7) 0.0207(8) 0.0188(8) 0.0009(6) -0.0003(6) -0.0019(6)
C11 0.0127(7) 0.0178(7) 0.0154(7) -0.0013(6) -0.0023(6) -0.0017(6)
C12 0.0098(6) 0.0187(7) 0.0134(7) -0.0016(6) -0.0019(5) -0.0005(5)
C13 0.0128(7) 0.0203(8) 0.0143(7) -0.0009(6) -0.0011(6) 0.0000(6)
C14 0.0132(7) 0.0247(8) 0.0140(7) -0.0028(6) 0.0010(6) 0.0021(6)
C15 0.0141(7) 0.0195(8) 0.0152(7) -0.0054(6) 0.0001(6) 0.0018(6)
C16 0.0108(7) 0.0181(7) 0.0117(7) -0.0025(6) -0.0022(5) -0.0012(5)
C17 0.0186(8) 0.0236(9) 0.0213(8) 0.0040(7) 0.0038(6) -0.0028(7)
C18 0.0162(8) 0.0259(9) 0.0157(8) 0.0023(7) 0.0035(6) 0.0003(6)
C19 0.0223(8) 0.0149(7) 0.0136(7) -0.0042(6) -0.0039(6) -0.0026(6)
C20 0.0173(8) 0.0154(7) 0.0178(7) -0.0025(6) -0.0056(6) -0.0016(6)
C21 0.0173(7) 0.0150(7) 0.0150(7) -0.0023(6) -0.0001(6) -0.0031(6)
C22 0.0210(8) 0.0151(7) 0.0121(7) -0.0024(6) -0.0030(6) -0.0039(6)
C23 0.0156(7) 0.0160(7) 0.0151(7) -0.0019(6) -0.0044(6) -0.0033(6)
C24 0.0188(8) 0.0154(7) 0.0145(7) -0.0040(6) 0.0001(6) -0.0024(6)
C25 0.0185(8) 0.0164(7) 0.0174(8) -0.0057(6) 0.0005(6) -0.0012(6)
C26 0.0269(9) 0.0185(8) 0.0196(8) -0.0065(7) -0.0035(7) -0.0030(7)
C27 0.0327(10) 0.0184(8) 0.0289(10) -0.0107(7) -0.0038(8) -0.0015(7)
C28 0.0300(10) 0.0161(8) 0.0338(10) -0.0057(7) -0.0026(8) 0.0038(7)
C29 0.0267(9) 0.0227(9) 0.0293(10) -0.0057(7) -0.0086(8) 0.0059(7)
C30 0.0223(8) 0.0197(8) 0.0237(9) -0.0085(7) -0.0064(7) 0.0023(7)
C31 0.0166(7) 0.0157(7) 0.0165(7) -0.0048(6) -0.0021(6) 0.0006(6)
C32 0.0218(9) 0.0281(9) 0.0202(8) -0.0107(7) 0.0036(7) -0.0016(7)
C33 0.0196(9) 0.0394(11) 0.0245(9) -0.0086(8) 0.0032(7) -0.0053(8)
C34 0.0194(9) 0.0342(10) 0.0255(9) -0.0068(8) -0.0043(7) -0.0080(7)
C35 0.0207(8) 0.0278(9) 0.0204(8) -0.0101(7) -0.0052(7) -0.0021(7)
C36 0.0170(8) 0.0218(8) 0.0153(7) -0.0068(6) -0.0014(6) 0.0001(6)
C37 0.0129(7) 0.0156(7) 0.0174(7) -0.0041(6) 0.0001(6) -0.0021(6)
C38 0.0182(8) 0.0181(8) 0.0174(8) -0.0011(6) 0.0008(6) -0.0004(6)
C39 0.0246(9) 0.0186(8) 0.0300(10) -0.0005(7) 0.0015(7) 0.0039(7)
C40 0.0260(9) 0.0198(9) 0.0379(11) -0.0119(8) 0.0044(8) 0.0006(7)
C41 0.0255(9) 0.0287(10) 0.0316(10) -0.0174(8) -0.0015(8) -0.0019(8)
C42 0.0193(8) 0.0243(9) 0.0242(9) -0.0101(7) -0.0062(7) 0.0022(7)
C43 0.0119(7) 0.0134(7) 0.0150(7) -0.0034(6) -0.0005(5) -0.0006(5)
C44 0.0189(8) 0.0184(8) 0.0152(7) -0.0040(6) 0.0014(6) -0.0014(6)
C45 0.0192(8) 0.0218(8) 0.0237(9) -0.0056(7) 0.0080(7) -0.0039(7)
C46 0.0122(7) 0.0235(9) 0.0329(10) -0.0027(7) 0.0023(7) -0.0003(6)
C47 0.0157(8) 0.0266(9) 0.0267(9) 0.0026(7) -0.0050(7) -0.0014(7)
C48 0.0132(7) 0.0223(8) 0.0166(7) 0.0007(6) -0.0012(6) -0.0013(6)
C49 0.0271(9) 0.0159(8) 0.0212(8) -0.0026(6) 0.0041(7) -0.0021(7)
C50 0.0362(11) 0.0328(11) 0.0255(10) -0.0042(8) 0.0154(8) -0.0079(9)
C1S 0.056(3) 0.036(3) 0.044(3) -0.007(2) -0.018(2) 0.017(2)
Cl1S 0.0441(9) 0.0695(15) 0.0867(18) -0.0524(12) -0.0043(11) 0.0058(11)
Cl2S 0.0501(8) 0.0381(9) 0.0422(8) -0.0214(6) -0.0169(6) 0.0142(8)

loop_
_atom_type_symbol
_atom_type_description
_atom_type_scat_dispersion_real
_atom_type_scat_dispersion_imag
_atom_type_scat_source
C C 0.0033 0.0016 'International Tables Vol C Tables 4.2.6.8 and 6.1.1.4'
H H 0.0000 0.0000 'International Tables Vol C Tables 4.2.6.8 and 6.1.1.4'
B B 0.0013 0.0007 'International Tables Vol C Tables 4.2.6.8 and 6.1.1.4'
N N 0.0061 0.0033 'International Tables Vol C Tables 4.2.6.8 and 6.1.1.4'
F F 0.0171 0.0103 'International Tables Vol C Tables 4.2.6.8 and 6.1.1.4'
Cl Cl 0.1484 0.1585 'International Tables Vol C Tables 4.2.6.8 and 6.1.1.4'
Cu Cu 0.3201 1.2651 'International Tables Vol C Tables 4.2.6.8 and 6.1.1.4'
Au Au -2.0133 8.8022 'International Tables Vol C Tables 4.2.6.8 and 6.1.1.4'
P P 0.1023 0.0942 'International Tables Vol C Tables 4.2.6.8 and 6.1.1.4'

loop_
_geom_angle_atom_site_label_1
_geom_angle_atom_site_label_2
_geom_angle_atom_site_label_3
_geom_angle
_geom_angle_site_symmetry_1
_geom_angle_site_symmetry_3
C1 Au1 P1 176.56(5) . .
C19 Au2 P2 173.39(5) . .
N3 Cu1 N2 151.12(6) . .
N3 Cu1 N1 126.54(6) . .
N2 Cu1 N1 82.27(6) . .
C25 P1 C31 107.17(8) . .
C25 P1 C7 103.71(8) . .
C31 P1 C7 105.24(8) . .
C25 P1 Au1 116.33(6) . .
C31 P1 Au1 112.05(6) . .
C7 P1 Au1 111.47(6) . .
C43 P2 C37 105.89(7) . .
C43 P2 C16 105.63(7) . .
C37 P2 C16 104.91(8) . .
C43 P2 Au2 111.20(5) . .
C37 P2 Au2 115.34(6) . .
C16 P2 Au2 113.11(5) . .
C7 N1 C11 118.26(14) . .
C7 N1 Cu1 133.10(12) . .
C11 N1 Cu1 108.62(11) . .
C16 N2 C12 118.56(14) . .
C16 N2 Cu1 128.01(11) . .
C12 N2 Cu1 113.44(11) . .
C49 N3 Cu1 170.84(15) . .
F8 B1 F7 109.56(17) . .
F8 B1 F10 110.12(17) . .
F7 B1 F10 106.95(17) . .
F8 B1 F9 109.55(16) . .
F7 B1 F9 110.16(17) . .
F10 B1 F9 110.47(16) . .
C6 C1 C2 114.23(15) . .
C6 C1 Au1 124.57(13) . .
C2 C1 Au1 121.20(13) . .
F1 C2 C1 118.91(16) . .
F1 C2 C3 116.57(15) . .
C1 C2 C3 124.51(16) . .
C4 C3 C2 117.83(15) . .
C4 C3 Cl1 120.72(13) . .
C2 C3 Cl1 121.44(14) . .
F2 C4 C3 119.45(15) . .
F2 C4 C5 119.45(15) . .
C3 C4 C5 121.09(16) . .
C6 C5 C4 117.63(15) . .
C6 C5 Cl2 121.56(13) . .
C4 C5 Cl2 120.81(13) . .
F3 C6 C1 118.76(15) . .
F3 C6 C5 116.53(15) . .
C1 C6 C5 124.71(16) . .
N1 C7 C8 122.20(16) . .
N1 C7 P1 117.19(12) . .
C8 C7 P1 120.59(13) . .
C9 C8 C7 119.48(17) . .
C9 C8 H8A 120.3 . .
C7 C8 H8A 120.3 . .
C8 C9 C10 119.67(16) . .
C8 C9 H9A 120.2 . .
C10 C9 H9A 120.2 . .
C9 C10 C11 117.22(16) . .
C9 C10 C17 123.02(16) . .
C11 C10 C17 119.75(16) . .
N1 C11 C10 123.05(16) . .
N1 C11 C12 117.78(14) . .
C10 C11 C12 119.17(15) . .
N2 C12 C13 122.71(15) . .
N2 C12 C11 117.67(14) . .
C13 C12 C11 119.57(15) . .
C14 C13 C12 117.41(15) . .
C14 C13 C18 122.79(15) . .
C12 C13 C18 119.76(16) . .
C15 C14 C13 119.72(15) . .
C15 C14 H14A 120.1 . .
C13 C14 H14A 120.1 . .
C14 C15 C16 119.31(16) . .
C14 C15 H15A 120.3 . .
C16 C15 H15A 120.3 . .
N2 C16 C15 122.19(15) . .
N2 C16 P2 114.68(11) . .
C15 C16 P2 122.82(13) . .
C18 C17 C10 120.82(16) . .
C18 C17 H17A 119.6 . .
C10 C17 H17A 119.6 . .
C17 C18 C13 120.85(16) . .
C17 C18 H18A 119.6 . .
C13 C18 H18A 119.6 . .
C24 C19 C20 114.17(15) . .
C24 C19 Au2 125.65(13) . .
C20 C19 Au2 120.00(12) . .
F4 C20 C19 118.79(15) . .
F4 C20 C21 116.34(15) . .
C19 C20 C21 124.86(16) . .
C22 C21 C20 117.66(15) . .
C22 C21 Cl3 120.97(13) . .
C20 C21 Cl3 121.35(13) . .
F5 C22 C23 119.71(15) . .
F5 C22 C21 119.44(15) . .
C23 C22 C21 120.84(15) . .
C22 C23 C24 117.91(15) . .
C22 C23 Cl4 119.99(13) . .
C24 C23 Cl4 122.10(13) . .
F6 C24 C19 118.98(15) . .
F6 C24 C23 116.49(15) . .
C19 C24 C23 124.53(16) . .
C26 C25 C30 120.13(16) . .
C26 C25 P1 118.88(14) . .
C30 C25 P1 120.88(13) . .
C27 C26 C25 119.76(17) . .
C27 C26 H26A 120.1 . .
C25 C26 H26A 120.1 . .
C28 C27 C26 119.92(17) . .
C28 C27 H27A 120.0 . .
C26 C27 H27A 120.0 . .
C27 C28 C29 120.39(18) . .
C27 C28 H28A 119.8 . .
C29 C28 H28A 119.8 . .
C30 C29 C28 120.14(18) . .
C30 C29 H29A 119.9 . .
C28 C29 H29A 119.9 . .
C29 C30 C25 119.64(17) . .
C29 C30 H30A 120.2 . .
C25 C30 H30A 120.2 . .
C36 C31 C32 119.64(16) . .
C36 C31 P1 123.49(13) . .
C32 C31 P1 116.61(13) . .
C33 C32 C31 119.94(17) . .
C33 C32 H32A 120.0 . .
C31 C32 H32A 120.0 . .
C34 C33 C32 120.00(17) . .
C34 C33 H33A 120.0 . .
C32 C33 H33A 120.0 . .
C33 C34 C35 120.26(18) . .
C33 C34 H34A 119.9 . .
C35 C34 H34A 119.9 . .
C34 C35 C36 120.18(17) . .
C34 C35 H35A 119.9 . .
C36 C35 H35A 119.9 . .
C35 C36 C31 119.79(16) . .
C35 C36 H36A 120.1 . .
C31 C36 H36A 120.1 . .
C38 C37 C42 119.47(16) . .
C38 C37 P2 118.86(13) . .
C42 C37 P2 121.67(13) . .
C37 C38 C39 120.20(17) . .
C37 C38 H38A 119.9 . .
C39 C38 H38A 119.9 . .
C40 C39 C38 119.84(18) . .
C40 C39 H39A 120.1 . .
C38 C39 H39A 120.1 . .
C39 C40 C41 120.39(18) . .
C39 C40 H40A 119.8 . .
C41 C40 H40A 119.8 . .
C42 C41 C40 119.85(18) . .
C42 C41 H41A 120.1 . .
C40 C41 H41A 120.1 . .
C41 C42 C37 120.17(18) . .
C41 C42 H42A 119.9 . .
C37 C42 H42A 119.9 . .
C48 C43 C44 120.24(15) . .
C48 C43 P2 122.83(12) . .
C44 C43 P2 116.87(12) . .
C45 C44 C43 119.94(16) . .
C45 C44 H44A 120.0 . .
C43 C44 H44A 120.0 . .
C46 C45 C44 119.61(16) . .
C46 C45 H45A 120.2 . .
C44 C45 H45A 120.2 . .
C47 C46 C45 120.66(16) . .
C47 C46 H46A 119.7 . .
C45 C46 H46A 119.7 . .
C46 C47 C48 120.23(17) . .
C46 C47 H47A 119.9 . .
C48 C47 H47A 119.9 . .
C47 C48 C43 119.32(16) . .
C47 C48 H48A 120.3 . .
C43 C48 H48A 120.3 . .
N3 C49 C50 178.1(2) . .
C49 C50 H50A 109.5 . .
C49 C50 H50B 109.5 . .
H50A C50 H50B 109.5 . .
C49 C50 H50C 109.5 . .
H50A C50 H50C 109.5 . .
H50B C50 H50C 109.5 . .
Cl1S C1S C1S 79.2(4) . 2_775
Cl1S C1S Cl2S 16.62(18) . .
C1S C1S Cl2S 62.6(3) 2_775 .
Cl1S C1S Cl1S 124.9(4) . 2_775
C1S C1S Cl1S 45.7(3) 2_775 2_775
Cl2S C1S Cl1S 108.3(3) . 2_775
Cl2S Cl1S C1S 126.2(6) . .
Cl2S Cl1S C1S 71.1(4) . 2_775
C1S Cl1S C1S 55.1(4) . 2_775
Cl1S Cl2S C1S 37.2(4) . .

loop_
_geom_bond_atom_site_label_1
_geom_bond_atom_site_label_2
_geom_bond_distance
_geom_bond_site_symmetry_2
Au1 C1 2.0528(17) .
Au1 P1 2.2772(4) .
Au2 C19 2.0551(16) .
Au2 P2 2.2835(4) .
Cu1 N3 1.8586(15) .
Cu1 N2 1.9823(13) .
Cu1 N1 2.1330(14) .
P1 C25 1.8108(18) .
P1 C31 1.8176(17) .
P1 C7 1.8369(17) .
P2 C43 1.8090(16) .
P2 C37 1.8123(17) .
P2 C16 1.8405(16) .
N1 C7 1.337(2) .
N1 C11 1.358(2) .
N2 C16 1.337(2) .
N2 C12 1.361(2) .
N3 C49 1.140(2) .
Cl1 C3 1.7229(17) .
Cl2 C5 1.7241(17) .
Cl3 C21 1.7221(17) .
Cl4 C23 1.7228(17) .
F1 C2 1.354(2) .
F2 C4 1.3400(19) .
F3 C6 1.3598(19) .
F4 C20 1.3547(19) .
F5 C22 1.3390(18) .
F6 C24 1.3540(19) .
B1 F8 1.381(2) .
B1 F7 1.383(2) .
B1 F10 1.383(2) .
B1 F9 1.388(2) .
C1 C6 1.385(2) .
C1 C2 1.389(2) .
C2 C3 1.390(2) .
C3 C4 1.382(2) .
C4 C5 1.389(2) .
C5 C6 1.388(2) .
C7 C8 1.409(2) .
C8 C9 1.375(3) .
C8 H8A 0.9500 .
C9 C10 1.403(3) .
C9 H9A 0.9500 .
C10 C11 1.414(2) .
C10 C17 1.438(2) .
C11 C12 1.443(2) .
C12 C13 1.409(2) .
C13 C14 1.402(2) .
C13 C18 1.437(2) .
C14 C15 1.380(2) .
C14 H14A 0.9500 .
C15 C16 1.403(2) .
C15 H15A 0.9500 .
C17 C18 1.354(3) .
C17 H17A 0.9500 .
C18 H18A 0.9500 .
C19 C24 1.385(2) .
C19 C20 1.386(2) .
C20 C21 1.392(2) .
C21 C22 1.388(2) .
C22 C23 1.388(2) .
C23 C24 1.394(2) .
C25 C26 1.396(2) .
C25 C30 1.399(2) .
C26 C27 1.392(3) .
C26 H26A 0.9500 .
C27 C28 1.387(3) .
C27 H27A 0.9500 .
C28 C29 1.391(3) .
C28 H28A 0.9500 .
C29 C30 1.387(3) .
C29 H29A 0.9500 .
C30 H30A 0.9500 .
C31 C36 1.394(2) .
C31 C32 1.401(2) .
C32 C33 1.391(3) .
C32 H32A 0.9500 .
C33 C34 1.386(3) .
C33 H33A 0.9500 .
C34 C35 1.387(3) .
C34 H34A 0.9500 .
C35 C36 1.394(2) .
C35 H35A 0.9500 .
C36 H36A 0.9500 .
C37 C38 1.393(2) .
C37 C42 1.398(2) .
C38 C39 1.394(3) .
C38 H38A 0.9500 .
C39 C40 1.382(3) .
C39 H39A 0.9500 .
C40 C41 1.393(3) .
C40 H40A 0.9500 .
C41 C42 1.385(3) .
C41 H41A 0.9500 .
C42 H42A 0.9500 .
C43 C48 1.395(2) .
C43 C44 1.400(2) .
C44 C45 1.390(2) .
C44 H44A 0.9500 .
C45 C46 1.388(3) .
C45 H45A 0.9500 .
C46 C47 1.387(3) .
C46 H46A 0.9500 .
C47 C48 1.393(2) .
C47 H47A 0.9500 .
C48 H48A 0.9500 .
C49 C50 1.457(3) .
C50 H50A 0.9800 .
C50 H50B 0.9800 .
C50 H50C 0.9800 .
C1S Cl1S 1.316(6) .
C1S C1S 1.510(11) 2_775
C1S Cl2S 1.756(5) .
C1S Cl1S 1.808(7) 2_775
Cl1S Cl2S 0.622(3) .
Cl1S C1S 1.808(7) 2_775

loop_
_geom_torsion_atom_site_label_1
_geom_torsion_atom_site_label_2
_geom_torsion_atom_site_label_3
_geom_torsion_atom_site_label_4
_geom_torsion
_geom_torsion_site_symmetry_1
_geom_torsion_site_symmetry_4
C6 C1 C2 F1 179.62(15) . .
Au1 C1 C2 F1 -0.4(2) . .
C6 C1 C2 C3 0.0(3) . .
Au1 C1 C2 C3 179.92(13) . .
F1 C2 C3 C4 180.00(15) . .
C1 C2 C3 C4 -0.4(3) . .
F1 C2 C3 Cl1 -1.5(2) . .
C1 C2 C3 Cl1 178.20(14) . .
C2 C3 C4 F2 179.87(15) . .
Cl1 C3 C4 F2 1.3(2) . .
C2 C3 C4 C5 0.7(3) . .
Cl1 C3 C4 C5 -177.89(13) . .
F2 C4 C5 C6 -179.80(15) . .
C3 C4 C5 C6 -0.6(2) . .
F2 C4 C5 Cl2 1.3(2) . .
C3 C4 C5 Cl2 -179.52(13) . .
C2 C1 C6 F3 179.47(14) . .
Au1 C1 C6 F3 -0.5(2) . .
C2 C1 C6 C5 0.1(2) . .
Au1 C1 C6 C5 -179.85(13) . .
C4 C5 C6 F3 -179.18(14) . .
Cl2 C5 C6 F3 -0.3(2) . .
C4 C5 C6 C1 0.2(3) . .
Cl2 C5 C6 C1 179.12(14) . .
C11 N1 C7 C8 3.8(2) . .
Cu1 N1 C7 C8 -173.87(13) . .
C11 N1 C7 P1 -177.95(12) . .
Cu1 N1 C7 P1 4.4(2) . .
C25 P1 C7 N1 166.13(13) . .
C31 P1 C7 N1 53.72(15) . .
Au1 P1 C7 N1 -67.96(14) . .
C25 P1 C7 C8 -15.61(16) . .
C31 P1 C7 C8 -128.02(15) . .
Au1 P1 C7 C8 110.30(14) . .
N1 C7 C8 C9 -1.5(3) . .
P1 C7 C8 C9 -179.65(14) . .
C7 C8 C9 C10 -1.5(3) . .
C8 C9 C10 C11 1.9(3) . .
C8 C9 C10 C17 -177.35(18) . .
C7 N1 C11 C10 -3.4(2) . .
Cu1 N1 C11 C10 174.87(13) . .
C7 N1 C11 C12 176.53(15) . .
Cu1 N1 C11 C12 -5.25(17) . .
C9 C10 C11 N1 0.5(3) . .
C17 C10 C11 N1 179.79(16) . .
C9 C10 C11 C12 -179.36(16) . .
C17 C10 C11 C12 -0.1(2) . .
C16 N2 C12 C13 1.1(2) . .
Cu1 N2 C12 C13 -179.45(12) . .
C16 N2 C12 C11 178.41(14) . .
Cu1 N2 C12 C11 -2.10(18) . .
N1 C11 C12 N2 5.2(2) . .
C10 C11 C12 N2 -174.86(15) . .
N1 C11 C12 C13 -177.32(15) . .
C10 C11 C12 C13 2.6(2) . .
N2 C12 C13 C14 -3.4(2) . .
C11 C12 C13 C14 179.33(15) . .
N2 C12 C13 C18 174.24(15) . .
C11 C12 C13 C18 -3.1(2) . .
C12 C13 C14 C15 2.9(2) . .
C18 C13 C14 C15 -174.66(16) . .
C13 C14 C15 C16 -0.3(2) . .
C12 N2 C16 C15 1.8(2) . .
Cu1 N2 C16 C15 -177.63(12) . .
C12 N2 C16 P2 -171.95(11) . .
Cu1 N2 C16 P2 8.63(18) . .
C14 C15 C16 N2 -2.2(2) . .
C14 C15 C16 P2 171.04(13) . .
C43 P2 C16 N2 -67.87(13) . .
C37 P2 C16 N2 -179.50(12) . .
Au2 P2 C16 N2 53.97(13) . .
C43 P2 C16 C15 118.43(14) . .
C37 P2 C16 C15 6.80(15) . .
Au2 P2 C16 C15 -119.72(13) . .
C9 C10 C17 C18 177.25(18) . .
C11 C10 C17 C18 -2.0(3) . .
C10 C17 C18 C13 1.5(3) . .
C14 C13 C18 C17 178.51(17) . .
C12 C13 C18 C17 1.0(3) . .
C24 C19 C20 F4 176.96(14) . .
Au2 C19 C20 F4 1.5(2) . .
C24 C19 C20 C21 -2.0(2) . .
Au2 C19 C20 C21 -177.42(13) . .
F4 C20 C21 C22 -177.79(14) . .
C19 C20 C21 C22 1.2(3) . .
F4 C20 C21 Cl3 0.6(2) . .
C19 C20 C21 Cl3 179.57(14) . .
C20 C21 C22 F5 179.70(14) . .
Cl3 C21 C22 F5 1.3(2) . .
C20 C21 C22 C23 0.7(2) . .
Cl3 C21 C22 C23 -177.65(13) . .
F5 C22 C23 C24 179.42(14) . .
C21 C22 C23 C24 -1.6(2) . .
F5 C22 C23 Cl4 -1.7(2) . .
C21 C22 C23 Cl4 177.28(13) . .
C20 C19 C24 F6 -178.21(14) . .
Au2 C19 C24 F6 -3.1(2) . .
C20 C19 C24 C23 1.0(2) . .
Au2 C19 C24 C23 176.13(13) . .
C22 C23 C24 F6 179.95(14) . .
Cl4 C23 C24 F6 1.1(2) . .
C22 C23 C24 C19 0.7(3) . .
Cl4 C23 C24 C19 -178.16(14) . .
C31 P1 C25 C26 -144.80(14) . .
C7 P1 C25 C26 104.19(15) . .
Au1 P1 C25 C26 -18.57(16) . .
C31 P1 C25 C30 39.04(17) . .
C7 P1 C25 C30 -71.96(16) . .
Au1 P1 C25 C30 165.28(13) . .
C30 C25 C26 C27 0.6(3) . .
P1 C25 C26 C27 -175.63(15) . .
C25 C26 C27 C28 0.2(3) . .
C26 C27 C28 C29 -0.5(3) . .
C27 C28 C29 C30 0.0(3) . .
C28 C29 C30 C25 0.8(3) . .
C26 C25 C30 C29 -1.0(3) . .
P1 C25 C30 C29 175.06(15) . .
C25 P1 C31 C36 -105.48(16) . .
C7 P1 C31 C36 4.47(17) . .
Au1 P1 C31 C36 125.77(14) . .
C25 P1 C31 C32 80.37(15) . .
C7 P1 C31 C32 -169.68(14) . .
Au1 P1 C31 C32 -48.38(15) . .
C36 C31 C32 C33 -2.6(3) . .
P1 C31 C32 C33 171.82(16) . .
C31 C32 C33 C34 -1.4(3) . .
C32 C33 C34 C35 3.6(3) . .
C33 C34 C35 C36 -1.8(3) . .
C34 C35 C36 C31 -2.2(3) . .
C32 C31 C36 C35 4.3(3) . .
P1 C31 C36 C35 -169.63(14) . .
C43 P2 C37 C38 130.47(13) . .
C16 P2 C37 C38 -118.08(13) . .
Au2 P2 C37 C38 7.05(15) . .
C43 P2 C37 C42 -50.28(16) . .
C16 P2 C37 C42 61.17(16) . .
Au2 P2 C37 C42 -173.69(12) . .
C42 C37 C38 C39 -1.4(3) . .
P2 C37 C38 C39 177.91(14) . .
C37 C38 C39 C40 -1.2(3) . .
C38 C39 C40 C41 2.1(3) . .
C39 C40 C41 C42 -0.5(3) . .
C40 C41 C42 C37 -2.1(3) . .
C38 C37 C42 C41 3.0(3) . .
P2 C37 C42 C41 -176.21(15) . .
C37 P2 C43 C48 87.20(15) . .
C16 P2 C43 C48 -23.75(16) . .
Au2 P2 C43 C48 -146.82(13) . .
C37 P2 C43 C44 -90.05(14) . .
C16 P2 C43 C44 159.01(13) . .
Au2 P2 C43 C44 35.94(14) . .
C48 C43 C44 C45 -0.1(3) . .
P2 C43 C44 C45 177.23(13) . .
C43 C44 C45 C46 0.3(3) . .
C44 C45 C46 C47 -0.3(3) . .
C45 C46 C47 C48 0.0(3) . .
C46 C47 C48 C43 0.3(3) . .
C44 C43 C48 C47 -0.2(3) . .
P2 C43 C48 C47 -177.38(14) . .
C1S C1S Cl1S Cl2S -4.7(7) 2_775 .
Cl1S C1S Cl1S Cl2S -4.7(7) 2_775 .
Cl2S C1S Cl1S C1S 4.7(7) . 2_775
Cl1S C1S Cl1S C1S -0.003(1) 2_775 2_775
C1S Cl1S Cl2S C1S -4.1(6) 2_775 .
C1S C1S Cl2S Cl1S 174.8(8) 2_775 .
Cl1S C1S Cl2S Cl1S 175.9(6) 2_775 .
